data_2227673
loop_
_publ_author_name
'Grubba, Rafa\/l'
'Baranowska, Katarzyna'
'Pikies, Jerzy'

_publ_section_title
;
 <i>catena</i>-Poly[[(tetrahydrofuran-\k<i>O</i>)lithium(I)]-bis(\m-trimethylsilanolato-\k^2^<i>O</i>:<i>O</i>)-gallium(III)-bis(\m-trimethylsilanolato-\k^2^<i>O</i>:<i>O</i>)-[(tetrahydrofuran-\k<i>O</i>)lithium(I)]-\m-bromido]
;
_journal_coeditor_code IS2596
_journal_issue 10
_journal_name_full 'Acta Crystallographica Section E'
_journal_page_first m1242
_journal_paper_doi 10.1107/S1600536810035518
_journal_volume 66
_journal_year 2010
_chemical_formula_iupac '[Ga Li2 Br (C3 H9 O Si)4 (C4 H8 O)2]'
_chemical_formula_moiety 'C20 H52 Br1 Ga1 Li2 O6 Si4'
_chemical_formula_sum 'C20 H52 Br Ga Li2 O6 Si4'
_chemical_formula_weight 664.49
_chemical_name_systematic
;
<i>catena</i>-Poly[[(tetrahydrofuran-\k<i>O</i>)lithium(I)]-
bis(\m-trimethylsilanolato-\k^2^<i>O</i>:<i>O</i>)-gallium(III)-
bis(\m-trimethylsilanolato-\k^2^<i>O</i>:<i>O</i>)-
[(tetrahydrofuran-\k<i>O</i>)lithium(I)]-\m-bromido]
;
_space_group_IT_number 15
_symmetry_cell_setting monoclinic
_symmetry_space_group_name_Hall '-C 2yc'
_symmetry_space_group_name_H-M 'C 1 2/c 1'
_atom_sites_solution_hydrogens geom
_atom_sites_solution_primary direct
_atom_sites_solution_secondary difmap
_audit_conform_dict_name cif_core.dic
_audit_conform_dict_version 2.3
_audit_creation_method 'WinGX routine CIF_UPDATE'
_cell_angle_alpha 90
_cell_angle_beta 130.81(2)
_cell_angle_gamma 90
_cell_formula_units_Z 4
_cell_length_a 25.802(8)
_cell_length_b 9.761(2)
_cell_length_c 18.689(6)
_cell_measurement_reflns_used 29109
_cell_measurement_temperature 150(2)
_cell_measurement_theta_max 24.95
_cell_measurement_theta_min 1.44
_cell_volume 3563(2)
_computing_cell_refinement 'IPDS (Stoe & Cie, 2008)'
_computing_data_collection 'IPDS (Stoe & Cie, 2008)'
_computing_data_reduction 'X-RED32 (Stoe & Cie, 2008)'
_computing_molecular_graphics 'ORTEP-3 for Windows (Farrugia, 1997)'
_computing_publication_material 'WinGX (Farrugia, 1999)'
_computing_structure_refinement 'SHELXL97 (Sheldrick, 2008)'
_computing_structure_solution 'SHELXS97 (Sheldrick, 2008)'
_diffrn_ambient_temperature 150(2)
_diffrn_detector_area_resol_mean 6.67
_diffrn_measured_fraction_theta_full 0.986
_diffrn_measured_fraction_theta_max 0.986
_diffrn_measurement_device_type 'Stoe Stadi IPDS 2'
_diffrn_measurement_method '\w scan'
_diffrn_radiation_monochromator graphite
_diffrn_radiation_source 'fine-focus sealed tube'
_diffrn_radiation_type MoK\a
_diffrn_radiation_wavelength 0.71073
_diffrn_reflns_av_R_equivalents 0.0797
_diffrn_reflns_limit_h_max 30
_diffrn_reflns_limit_h_min -30
_diffrn_reflns_limit_k_max 11
_diffrn_reflns_limit_k_min -11
_diffrn_reflns_limit_l_max 22
_diffrn_reflns_limit_l_min -22
_diffrn_reflns_number 19442
_diffrn_reflns_theta_full 24.98
_diffrn_reflns_theta_max 24.98
_diffrn_reflns_theta_min 2.19
_exptl_absorpt_coefficient_mu 2.055
_exptl_absorpt_correction_T_max 0.7342
_exptl_absorpt_correction_T_min 0.5032
_exptl_absorpt_correction_type numerical
_exptl_absorpt_process_details
;
(<i>X-RED32</i>; Stoe & Cie, 2008)
;
_exptl_crystal_colour colourless
_exptl_crystal_density_diffrn 1.239
_exptl_crystal_density_method 'not measured'
_exptl_crystal_description prism
_exptl_crystal_F_000 1392
_exptl_crystal_size_max 0.2
_exptl_crystal_size_mid 0.18
_exptl_crystal_size_min 0.09
_refine_diff_density_max 0.439
_refine_diff_density_min -0.595
_refine_ls_extinction_method none
_refine_ls_goodness_of_fit_ref 1.048
_refine_ls_hydrogen_treatment constr
_refine_ls_matrix_type full
_refine_ls_number_parameters 199
_refine_ls_number_reflns 3098
_refine_ls_number_restraints 0
_refine_ls_restrained_S_all 1.048
_refine_ls_R_factor_all 0.0325
_refine_ls_R_factor_gt 0.0308
_refine_ls_shift/su_max 0
_refine_ls_shift/su_mean 0
_refine_ls_structure_factor_coef Fsqd
_refine_ls_weighting_details 'calc w=1/[\s^2^(Fo^2^)+(0.0478P)^2^+2.5155P] where P=(Fo^2^+2Fc^2^)/3'
_refine_ls_weighting_scheme calc
_refine_ls_wR_factor_gt 0.0828
_refine_ls_wR_factor_ref 0.0841
_reflns_number_gt 2926
_reflns_number_total 3098
_reflns_threshold_expression >2\s(I)
_cod_data_source_file is2596.cif
_cod_data_source_block I
_cod_original_sg_symbol_H-M 'C 2/c'
_cod_database_code 2227673
_cod_database_fobs_code 2227673

loop_
_symmetry_equiv_pos_as_xyz
'x, y, z'
'-x, y, -z+1/2'
'x+1/2, y+1/2, z'
'-x+1/2, y+1/2, -z+1/2'
'-x, -y, -z'
'x, -y, z-1/2'
'-x+1/2, -y+1/2, -z'
'x+1/2, -y+1/2, z-1/2'

loop_
_atom_site_type_symbol
_atom_site_label
_atom_site_fract_x
_atom_site_fract_y
_atom_site_fract_z
_atom_site_U_iso_or_equiv
_atom_site_adp_type
_atom_site_calc_flag
_atom_site_refinement_flags
_atom_site_occupancy
_atom_site_disorder_assembly
_atom_site_disorder_group
Br Br1 0 0 0 0.1153(3) Uani d S 1 . .
Ga Ga1 0 0.08220(2) 0.25 0.02639(11) Uani d S 1 . .
Si Si1 0.11720(3) -0.13978(6) 0.32580(5) 0.04353(16) Uani d . 1 . .
Si Si2 -0.08944(3) 0.28619(7) 0.07510(4) 0.04904(18) Uani d . 1 . .
O O1 0.06525(7) -0.01375(13) 0.26059(9) 0.0343(3) Uani d . 1 . .
O O2 -0.02655(7) 0.18106(14) 0.14841(9) 0.0366(3) Uani d . 1 . .
O O3 0.12462(10) 0.19275(18) 0.19590(15) 0.0616(5) Uani d . 1 . .
C C1 0.11245(16) -0.2675(3) 0.2482(3) 0.0730(8) Uani d . 1 . .
H H1A 0.124 -0.2233 0.2131 0.109 Uiso calc R 1 . .
H H1B 0.0659 -0.3049 0.2036 0.109 Uiso calc R 1 . .
H H1C 0.1449 -0.3419 0.2869 0.109 Uiso calc R 1 . .
C C2 0.20664(14) -0.0753(4) 0.4125(2) 0.0775(9) Uani d . 1 . .
H H2A 0.2116 -0.0186 0.4599 0.116 Uiso calc R 1 . .
H H2B 0.2171 -0.0203 0.3795 0.116 Uiso calc R 1 . .
H H2C 0.2383 -0.153 0.4437 0.116 Uiso calc R 1 . .
C C3 0.09372(16) -0.2196(3) 0.3913(2) 0.0759(9) Uani d . 1 . .
H H3A 0.0489 -0.2639 0.3465 0.114 Uiso calc R 1 . .
H H3B 0.0917 -0.149 0.4267 0.114 Uiso calc R 1 . .
H H3C 0.1282 -0.2883 0.4354 0.114 Uiso calc R 1 . .
C C5 -0.15978(19) 0.1939(5) -0.0340(2) 0.1035(14) Uani d . 1 . .
H H5A -0.1746 0.1167 -0.0177 0.155 Uiso calc R 1 . .
H H5B -0.1436 0.1598 -0.0657 0.155 Uiso calc R 1 . .
H H5C -0.1984 0.2565 -0.0763 0.155 Uiso calc R 1 . .
C C4 -0.0577(2) 0.4234(4) 0.0441(3) 0.0990(13) Uani d . 1 . .
H H4A -0.0466 0.3846 0.0072 0.149 Uiso calc R 1 . .
H H4B -0.0165 0.4648 0.1021 0.149 Uiso calc R 1 . .
H H4C -0.0932 0.4937 0.0066 0.149 Uiso calc R 1 . .
C C6 -0.12074(18) 0.3621(3) 0.1317(2) 0.0776(9) Uani d . 1 . .
H H6A -0.0833 0.4119 0.1887 0.116 Uiso calc R 1 . .
H H6B -0.137 0.289 0.1487 0.116 Uiso calc R 1 . .
H H6C -0.1584 0.4254 0.0874 0.116 Uiso calc R 1 . .
Li Li1 0.0429(2) 0.0908(4) 0.1507(3) 0.0437(8) Uani d . 1 A .
C C7 0.1816(6) 0.1116(11) 0.2192(8) 0.064(2) Uani d P 0.57(2) A 1
H H7A 0.2195 0.108 0.2885 0.077 Uiso calc PR 0.57(2) A 1
H H7B 0.1665 0.0169 0.1951 0.077 Uiso calc PR 0.57(2) A 1
C C8 0.2033(6) 0.1793(15) 0.1742(11) 0.092(4) Uani d P 0.57(2) A 1
H H8A 0.2529 0.1655 0.2106 0.11 Uiso calc PR 0.57(2) A 1
H H8B 0.1776 0.1448 0.1091 0.11 Uiso calc PR 0.57(2) A 1
C C9 0.1886(8) 0.3183(16) 0.1736(15) 0.102(5) Uani d P 0.57(2) A 1
H H9A 0.1799 0.3672 0.1203 0.123 Uiso calc PR 0.57(2) A 1
H H9B 0.2271 0.3635 0.2335 0.123 Uiso calc PR 0.57(2) A 1
C C10 0.1277(9) 0.3169(18) 0.1630(13) 0.102(5) Uani d P 0.57(2) A 1
H H10A 0.1295 0.3931 0.1995 0.123 Uiso calc PR 0.57(2) A 1
H H10B 0.0864 0.3289 0.0956 0.123 Uiso calc PR 0.57(2) A 1
C C7A 0.1685(12) 0.126(2) 0.187(2) 0.125(8) Uani d P 0.43(2) A 2
H H7C 0.1421 0.0747 0.1268 0.15 Uiso calc PR 0.43(2) A 2
H H7D 0.1992 0.0611 0.2403 0.15 Uiso calc PR 0.43(2) A 2
C C8A 0.2101(9) 0.247(4) 0.1900(10) 0.146(15) Uani d P 0.43(2) A 2
H H8C 0.2596 0.2374 0.2454 0.175 Uiso calc PR 0.43(2) A 2
H H8D 0.204 0.2473 0.1319 0.175 Uiso calc PR 0.43(2) A 2
C C9A 0.1826(8) 0.375(2) 0.1970(14) 0.110(8) Uani d P 0.43(2) A 2
H H9C 0.1813 0.4493 0.1602 0.132 Uiso calc PR 0.43(2) A 2
H H9D 0.2106 0.4041 0.2637 0.132 Uiso calc PR 0.43(2) A 2
C C10A 0.1110(9) 0.336(2) 0.1559(9) 0.076(4) Uani d P 0.43(2) A 2
H H10C 0.0937 0.3971 0.1785 0.091 Uiso calc PR 0.43(2) A 2
H H10D 0.0784 0.3355 0.086 0.091 Uiso calc PR 0.43(2) A 2

loop_
_atom_site_aniso_label
_atom_site_aniso_U_11
_atom_site_aniso_U_22
_atom_site_aniso_U_33
_atom_site_aniso_U_12
_atom_site_aniso_U_13
_atom_site_aniso_U_23
Br1 0.1081(4) 0.1890(7) 0.0632(3) -0.0066(4) 0.0623(3) -0.0435(4)
Ga1 0.02674(16) 0.02626(16) 0.02663(16) 0 0.01764(13) 0
Si1 0.0344(3) 0.0407(3) 0.0561(4) 0.0103(2) 0.0299(3) 0.0130(3)
Si2 0.0548(4) 0.0490(3) 0.0400(3) 0.0205(3) 0.0295(3) 0.0161(3)
O1 0.0327(7) 0.0349(6) 0.0390(7) 0.0039(5) 0.0251(6) 0.0045(5)
O2 0.0420(7) 0.0371(7) 0.0338(7) 0.0091(6) 0.0261(6) 0.0076(5)
O3 0.0746(12) 0.0558(9) 0.0834(13) -0.0096(9) 0.0644(11) 0.0009(9)
C1 0.0711(18) 0.0480(13) 0.115(2) 0.0111(13) 0.0675(19) -0.0024(15)
C2 0.0367(13) 0.092(2) 0.075(2) 0.0094(13) 0.0240(14) 0.0147(16)
C3 0.0673(17) 0.0797(19) 0.091(2) 0.0280(15) 0.0563(18) 0.0480(17)
C5 0.072(2) 0.118(3) 0.0516(17) 0.026(2) 0.0097(16) -0.0016(18)
C4 0.137(4) 0.076(2) 0.121(3) 0.044(2) 0.101(3) 0.057(2)
C6 0.082(2) 0.082(2) 0.0751(19) 0.0426(17) 0.0540(18) 0.0226(16)
Li1 0.051(2) 0.0485(19) 0.0458(19) 0.0031(15) 0.0378(18) 0.0035(15)
C7 0.046(3) 0.068(4) 0.076(4) -0.003(3) 0.038(3) 0.002(3)
C8 0.056(5) 0.108(8) 0.126(9) -0.001(5) 0.066(6) 0.017(6)
C9 0.088(8) 0.102(11) 0.123(12) -0.003(7) 0.072(9) 0.038(8)
C10 0.112(10) 0.063(5) 0.182(13) 0.018(6) 0.118(11) 0.042(6)
C7A 0.084(12) 0.167(14) 0.17(2) 0.014(10) 0.103(14) 0.016(13)
C8A 0.077(10) 0.31(4) 0.058(6) -0.118(19) 0.047(6) -0.039(14)
C9A 0.063(8) 0.116(13) 0.079(8) -0.044(8) 0.015(6) 0.038(8)
C10A 0.059(7) 0.079(10) 0.060(6) -0.020(6) 0.027(5) 0.019(5)

loop_
_atom_type_symbol
_atom_type_description
_atom_type_scat_dispersion_real
_atom_type_scat_dispersion_imag
_atom_type_scat_source
C C 0.0033 0.0016 'International Tables Vol C Tables 4.2.6.8 and 6.1.1.4'
H H 0 0 'International Tables Vol C Tables 4.2.6.8 and 6.1.1.4'
Br Br -0.2901 2.4595 'International Tables Vol C Tables 4.2.6.8 and 6.1.1.4'
Ga Ga 0.2307 1.6083 'International Tables Vol C Tables 4.2.6.8 and 6.1.1.4'
Li Li -0.0003 0.0001 'International Tables Vol C Tables 4.2.6.8 and 6.1.1.4'
O O 0.0106 0.006 'International Tables Vol C Tables 4.2.6.8 and 6.1.1.4'
Si Si 0.0817 0.0704 'International Tables Vol C Tables 4.2.6.8 and 6.1.1.4'

loop_
_geom_angle_atom_site_label_1
_geom_angle_atom_site_label_2
_geom_angle_atom_site_label_3
_geom_angle_site_symmetry_1
_geom_angle_site_symmetry_3
_geom_angle
_geom_angle_publ_flag
Li1 Br1 Li1 . 5 180.00(12) ?
O2 Ga1 O2 2 . 115.88(9) ?
O2 Ga1 O1 2 2 94.42(6) ?
O2 Ga1 O1 . 2 117.97(7) ?
O2 Ga1 O1 2 . 117.97(7) ?
O2 Ga1 O1 . . 94.42(6) ?
O1 Ga1 O1 2 . 118.09(8) ?
O2 Ga1 Li1 2 2 46.60(9) ?
O2 Ga1 Li1 . 2 130.87(9) ?
O1 Ga1 Li1 2 2 47.83(9) ?
O1 Ga1 Li1 . 2 134.67(9) ?
O2 Ga1 Li1 2 . 130.87(9) ?
O2 Ga1 Li1 . . 46.60(9) ?
O1 Ga1 Li1 2 . 134.67(9) ?
O1 Ga1 Li1 . . 47.83(9) ?
Li1 Ga1 Li1 2 . 176.47(15) ?
O1 Si1 C1 . . 108.71(12) ?
O1 Si1 C3 . . 110.29(10) ?
C1 Si1 C3 . . 110.49(15) ?
O1 Si1 C2 . . 109.97(12) ?
C1 Si1 C2 . . 108.59(15) ?
C3 Si1 C2 . . 108.77(16) ?
O2 Si2 C4 . . 108.53(14) ?
O2 Si2 C5 . . 109.90(14) ?
C4 Si2 C5 . . 108.9(2) ?
O2 Si2 C6 . . 109.74(11) ?
C4 Si2 C6 . . 109.66(17) ?
C5 Si2 C6 . . 110.09(18) ?
Si1 O1 Ga1 . . 135.98(8) ?
Si1 O1 Li1 . . 133.87(13) ?
Ga1 O1 Li1 . . 90.02(11) ?
Si2 O2 Ga1 . . 134.48(8) ?
Si2 O2 Li1 . . 133.68(12) ?
Ga1 O2 Li1 . . 91.34(11) ?
C10 O3 C7A . . 94.2(11) ?
C10 O3 C7 . . 105.5(8) ?
C7A O3 C10A . . 108.6(12) ?
C7 O3 C10A . . 120.7(10) ?
C10 O3 Li1 . . 127.8(7) ?
C7A O3 Li1 . . 115.8(9) ?
C7 O3 Li1 . . 116.3(4) ?
C10A O3 Li1 . . 114.8(7) ?
Si1 C1 H1A . . 109.5 ?
Si1 C1 H1B . . 109.5 ?
H1A C1 H1B . . 109.5 ?
Si1 C1 H1C . . 109.5 ?
H1A C1 H1C . . 109.5 ?
H1B C1 H1C . . 109.5 ?
Si1 C2 H2A . . 109.5 ?
Si1 C2 H2B . . 109.5 ?
H2A C2 H2B . . 109.5 ?
Si1 C2 H2C . . 109.5 ?
H2A C2 H2C . . 109.5 ?
H2B C2 H2C . . 109.5 ?
Si1 C3 H3A . . 109.5 ?
Si1 C3 H3B . . 109.5 ?
H3A C3 H3B . . 109.5 ?
Si1 C3 H3C . . 109.5 ?
H3A C3 H3C . . 109.5 ?
H3B C3 H3C . . 109.5 ?
Si2 C5 H5A . . 109.5 ?
Si2 C5 H5B . . 109.5 ?
H5A C5 H5B . . 109.5 ?
Si2 C5 H5C . . 109.5 ?
H5A C5 H5C . . 109.5 ?
H5B C5 H5C . . 109.5 ?
Si2 C4 H4A . . 109.5 ?
Si2 C4 H4B . . 109.5 ?
H4A C4 H4B . . 109.5 ?
Si2 C4 H4C . . 109.5 ?
H4A C4 H4C . . 109.5 ?
H4B C4 H4C . . 109.5 ?
Si2 C6 H6A . . 109.5 ?
Si2 C6 H6B . . 109.5 ?
H6A C6 H6B . . 109.5 ?
Si2 C6 H6C . . 109.5 ?
H6A C6 H6C . . 109.5 ?
H6B C6 H6C . . 109.5 ?
O3 Li1 O2 . . 119.32(19) ?
O3 Li1 O1 . . 108.0(2) ?
O2 Li1 O1 . . 84.19(14) ?
O3 Li1 Br1 . . 103.47(15) ?
O2 Li1 Br1 . . 114.85(18) ?
O1 Li1 Br1 . . 127.60(17) ?
O3 Li1 Ga1 . . 121.79(17) ?
O2 Li1 Ga1 . . 42.05(7) ?
O1 Li1 Ga1 . . 42.14(7) ?
Br1 Li1 Ga1 . . 134.71(16) ?
C8 C7 O3 . . 106.1(8) ?
C8 C7 H7A . . 110.5 ?
O3 C7 H7A . . 110.5 ?
C8 C7 H7B . . 110.5 ?
O3 C7 H7B . . 110.5 ?
H7A C7 H7B . . 108.7 ?
C9 C8 C7 . . 104.0(12) ?
C9 C8 H8A . . 111 ?
C7 C8 H8A . . 111 ?
C9 C8 H8B . . 111 ?
C7 C8 H8B . . 111 ?
H8A C8 H8B . . 109 ?
C8 C9 C10 . . 104.8(12) ?
C8 C9 H9A . . 110.8 ?
C10 C9 H9A . . 110.8 ?
C8 C9 H9B . . 110.8 ?
C10 C9 H9B . . 110.8 ?
H9A C9 H9B . . 108.9 ?
O3 C10 C9 . . 108.6(12) ?
O3 C10 H10A . . 110 ?
C9 C10 H10A . . 110 ?
O3 C10 H10B . . 110 ?
C9 C10 H10B . . 110 ?
H10A C10 H10B . . 108.3 ?
O3 C7A C8A . . 103.3(18) ?
O3 C7A H7C . . 111.1 ?
C8A C7A H7C . . 111.1 ?
O3 C7A H7D . . 111.1 ?
C8A C7A H7D . . 111.1 ?
H7C C7A H7D . . 109.1 ?
C9A C8A C7A . . 106.1(14) ?
C9A C8A H8C . . 110.5 ?
C7A C8A H8C . . 110.5 ?
C9A C8A H8D . . 110.5 ?
C7A C8A H8D . . 110.5 ?
H8C C8A H8D . . 108.7 ?
C8A C9A C10A . . 104.0(13) ?
C8A C9A H9C . . 111 ?
C10A C9A H9C . . 111 ?
C8A C9A H9D . . 111 ?
C10A C9A H9D . . 111 ?
H9C C9A H9D . . 109 ?
O3 C10A C9A . . 99.6(12) ?
O3 C10A H10C . . 111.9 ?
C9A C10A H10C . . 111.9 ?
O3 C10A H10D . . 111.9 ?
C9A C10A H10D . . 111.9 ?
H10C C10A H10D . . 109.6 ?

loop_
_geom_bond_atom_site_label_1
_geom_bond_atom_site_label_2
_geom_bond_site_symmetry_2
_geom_bond_distance
_geom_bond_publ_flag
Br1 Li1 . 2.422(4) ?
Br1 Li1 5 2.422(4) ?
Ga1 O2 2 1.8180(14) ?
Ga1 O2 . 1.8180(14) ?
Ga1 O1 2 1.8207(13) ?
Ga1 O1 . 1.8207(13) ?
Ga1 Li1 2 2.713(3) ?
Ga1 Li1 . 2.713(3) ?
Si1 O1 . 1.6310(14) ?
Si1 C1 . 1.855(3) ?
Si1 C3 . 1.855(3) ?
Si1 C2 . 1.860(3) ?
Si2 O2 . 1.6301(14) ?
Si2 C4 . 1.850(3) ?
Si2 C5 . 1.851(4) ?
Si2 C6 . 1.853(3) ?
O1 Li1 . 2.011(4) ?
O2 Li1 . 1.972(4) ?
O3 C10 . 1.385(17) ?
O3 C7A . 1.41(2) ?
O3 C7 . 1.463(14) ?
O3 C10A . 1.513(19) ?
O3 Li1 . 1.955(4) ?
C1 H1A . 0.98 ?
C1 H1B . 0.98 ?
C1 H1C . 0.98 ?
C2 H2A . 0.98 ?
C2 H2B . 0.98 ?
C2 H2C . 0.98 ?
C3 H3A . 0.98 ?
C3 H3B . 0.98 ?
C3 H3C . 0.98 ?
C5 H5A . 0.98 ?
C5 H5B . 0.98 ?
C5 H5C . 0.98 ?
C4 H4A . 0.98 ?
C4 H4B . 0.98 ?
C4 H4C . 0.98 ?
C6 H6A . 0.98 ?
C6 H6B . 0.98 ?
C6 H6C . 0.98 ?
C7 C8 . 1.441(18) ?
C7 H7A . 0.99 ?
C7 H7B . 0.99 ?
C8 C9 . 1.41(2) ?
C8 H8A . 0.99 ?
C8 H8B . 0.99 ?
C9 C10 . 1.45(2) ?
C9 H9A . 0.99 ?
C9 H9B . 0.99 ?
C10 H10A . 0.99 ?
C10 H10B . 0.99 ?
C7A C8A . 1.58(3) ?
C7A H7C . 0.99 ?
C7A H7D . 0.99 ?
C8A C9A . 1.48(3) ?
C8A H8C . 0.99 ?
C8A H8D . 0.99 ?
C9A C10A . 1.51(2) ?
C9A H9C . 0.99 ?
C9A H9D . 0.99 ?
C10A H10C . 0.99 ?
C10A H10D . 0.99 ?

loop_
_geom_torsion_atom_site_label_1
_geom_torsion_atom_site_label_2
_geom_torsion_atom_site_label_3
_geom_torsion_atom_site_label_4
_geom_torsion_site_symmetry_1
_geom_torsion_site_symmetry_2
_geom_torsion_site_symmetry_3
_geom_torsion_site_symmetry_4
_geom_torsion
_geom_torsion_publ_flag
C1 Si1 O1 Ga1 . . . . 132.69(14) ?
C3 Si1 O1 Ga1 . . . . 11.41(19) ?
C2 Si1 O1 Ga1 . . . . -108.54(17) ?
C1 Si1 O1 Li1 . . . . -41.9(2) ?
C3 Si1 O1 Li1 . . . . -163.2(2) ?
C2 Si1 O1 Li1 . . . . 76.8(2) ?
O2 Ga1 O1 Si1 2 . . . 62.64(14) ?
O2 Ga1 O1 Si1 . . . . -174.90(12) ?
O1 Ga1 O1 Si1 2 . . . -49.84(10) ?
Li1 Ga1 O1 Si1 2 . . . 7.31(19) ?
Li1 Ga1 O1 Si1 . . . . -176.12(19) ?
O2 Ga1 O1 Li1 2 . . . -121.24(13) ?
O2 Ga1 O1 Li1 . . . . 1.22(12) ?
O1 Ga1 O1 Li1 2 . . . 126.28(12) ?
Li1 Ga1 O1 Li1 2 . . . -176.57(15) ?
C4 Si2 O2 Ga1 . . . . 143.96(18) ?
C5 Si2 O2 Ga1 . . . . -97.1(2) ?
C6 Si2 O2 Ga1 . . . . 24.14(19) ?
C4 Si2 O2 Li1 . . . . -46.6(2) ?
C5 Si2 O2 Li1 . . . . 72.4(2) ?
C6 Si2 O2 Li1 . . . . -166.4(2) ?
O2 Ga1 O2 Si2 2 . . . -64.78(11) ?
O1 Ga1 O2 Si2 2 . . . 45.99(14) ?
O1 Ga1 O2 Si2 . . . . 171.14(12) ?
Li1 Ga1 O2 Si2 2 . . . -10.94(19) ?
Li1 Ga1 O2 Si2 . . . . 172.39(19) ?
O2 Ga1 O2 Li1 2 . . . 122.83(13) ?
O1 Ga1 O2 Li1 2 . . . -126.40(13) ?
O1 Ga1 O2 Li1 . . . . -1.25(13) ?
Li1 Ga1 O2 Li1 2 . . . 176.67(14) ?
C10 O3 Li1 O2 . . . . -56.0(10) ?
C7A O3 Li1 O2 . . . . -174.4(14) ?
C7 O3 Li1 O2 . . . . 164.5(6) ?
C10A O3 Li1 O2 . . . . -46.6(9) ?
C10 O3 Li1 O1 . . . . -149.4(10) ?
C7A O3 Li1 O1 . . . . 92.1(15) ?
C7 O3 Li1 O1 . . . . 71.0(6) ?
C10A O3 Li1 O1 . . . . -140.1(8) ?
C10 O3 Li1 Br1 . . . . 73.1(10) ?
C7A O3 Li1 Br1 . . . . -45.4(15) ?
C7 O3 Li1 Br1 . . . . -66.4(6) ?
C10A O3 Li1 Br1 . . . . 82.5(8) ?
C10 O3 Li1 Ga1 . . . . -105.1(10) ?
C7A O3 Li1 Ga1 . . . . 136.4(14) ?
C7 O3 Li1 Ga1 . . . . 115.3(6) ?
C10A O3 Li1 Ga1 . . . . -95.8(8) ?
Si2 O2 Li1 O3 . . . . 81.3(3) ?
Ga1 O2 Li1 O3 . . . . -106.2(2) ?
Si2 O2 Li1 O1 . . . . -171.36(12) ?
Ga1 O2 Li1 O1 . . . . 1.13(11) ?
Si2 O2 Li1 Br1 . . . . -42.4(3) ?
Ga1 O2 Li1 Br1 . . . . 130.09(14) ?
Si2 O2 Li1 Ga1 . . . . -172.49(19) ?
Si1 O1 Li1 O3 . . . . -65.9(2) ?
Ga1 O1 Li1 O3 . . . . 117.85(16) ?
Si1 O1 Li1 O2 . . . . 175.13(12) ?
Ga1 O1 Li1 O2 . . . . -1.13(11) ?
Si1 O1 Li1 Br1 . . . . 58.1(3) ?
Ga1 O1 Li1 Br1 . . . . -118.2(2) ?
Si1 O1 Li1 Ga1 . . . . 176.26(18) ?
O2 Ga1 Li1 O3 2 . . . 11.3(3) ?
O2 Ga1 Li1 O3 . . . . 100.0(2) ?
O1 Ga1 Li1 O3 2 . . . -171.58(13) ?
O1 Ga1 Li1 O3 . . . . -81.7(2) ?
O2 Ga1 Li1 O2 2 . . . -88.64(16) ?
O1 Ga1 Li1 O2 2 . . . 88.45(14) ?
O1 Ga1 Li1 O2 . . . . 178.32(17) ?
O2 Ga1 Li1 O1 2 . . . 93.04(13) ?
O2 Ga1 Li1 O1 . . . . -178.32(17) ?
O1 Ga1 Li1 O1 2 . . . -89.87(16) ?
O2 Ga1 Li1 Br1 2 . . . -166.26(14) ?
O2 Ga1 Li1 Br1 . . . . -77.6(2) ?
O1 Ga1 Li1 Br1 2 . . . 10.8(3) ?
O1 Ga1 Li1 Br1 . . . . 100.7(2) ?
C10 O3 C7 C8 . . . . -15.5(15) ?
C7A O3 C7 C8 . . . . 39(3) ?
C10A O3 C7 C8 . . . . -14.6(13) ?
Li1 O3 C7 C8 . . . . 132.3(9) ?
O3 C7 C8 C9 . . . . 30.4(14) ?
C7 C8 C9 C10 . . . . -33.0(18) ?
C7A O3 C10 C9 . . . . -20(2) ?
C7 O3 C10 C9 . . . . -5.1(18) ?
C10A O3 C10 C9 . . . . 178(6) ?
Li1 O3 C10 C9 . . . . -147.9(12) ?
C8 C9 C10 O3 . . . . 24(2) ?
C10 O3 C7A C8A . . . . 22.8(19) ?
C7 O3 C7A C8A . . . . -105(4) ?
C10A O3 C7A C8A . . . . 28(2) ?
Li1 O3 C7A C8A . . . . 158.7(10) ?
O3 C7A C8A C9A . . . . -2(2) ?
C7A C8A C9A C10A . . . . -24.0(16) ?
C10 O3 C10A C9A . . . . -23(4) ?
C7A O3 C10A C9A . . . . -42.8(19) ?
C7 O3 C10A C9A . . . . -26.8(14) ?
Li1 O3 C10A C9A . . . . -174.2(11) ?
C8A C9A C10A O3 . . . . 39.0(15) ?
